data_2231915
loop_
_publ_author_name
'Zukerman-Schpector, Julio'
'Stefani, H\'elio A.'
'Silva, Nathalia C. S.'
'Ng, Seik Weng'
'Tiekink, Edward R. T.'

_publ_section_title
;
 [(2<i>R</i>,3<i>S</i>,6<i>S</i>)-3-Acetyloxy-6-(1-phenyl-1<i>H</i>-1,2,3-triazol-4-yl)-3,6-dihydro-2<i>H</i>-pyran-2-yl]methyl
 acetate
;
_journal_coeditor_code HG5093
_journal_issue 10
_journal_name_full 'Acta Crystallographica Section E'
_journal_page_first o2757
_journal_page_last o2758
_journal_paper_doi 10.1107/S1600536811037305
_journal_volume 67
_journal_year 2011
_chemical_formula_iupac 'C18 H19 N3 O5'
_chemical_formula_moiety 'C18 H19 N3 O5'
_chemical_formula_sum 'C18 H19 N3 O5'
_chemical_formula_weight 357.36
_chemical_name_systematic
;
[(2<i>R</i>,3<i>S</i>,6<i>S</i>)-3-Acetyloxy-6-(1-phenyl-1<i>H</i>-1,2,3-
triazol-4-yl)-3,6-dihydro-2<i>H</i>-pyran-2-yl]methyl acetate
;
_space_group_IT_number 4
_symmetry_cell_setting monoclinic
_symmetry_space_group_name_Hall 'P 2yb'
_symmetry_space_group_name_H-M 'P 1 21 1'
_atom_sites_solution_hydrogens geom
_atom_sites_solution_primary direct
_atom_sites_solution_secondary difmap
_audit_creation_method SHELXL-97
_cell_angle_alpha 90.00
_cell_angle_beta 93.2250(10)
_cell_angle_gamma 90.00
_cell_formula_units_Z 2
_cell_length_a 4.79932(7)
_cell_length_b 16.6308(2)
_cell_length_c 10.76331(14)
_cell_measurement_reflns_used 4088
_cell_measurement_temperature 100(2)
_cell_measurement_theta_max 73.99
_cell_measurement_theta_min 2.65
_cell_volume 857.73(2)
_computing_cell_refinement 'CrysAlis PRO (Agilent, 2010)'
_computing_data_collection 'CrysAlis PRO (Agilent, 2010)'
_computing_data_reduction 'CrysAlis PRO (Agilent, 2010)'
_computing_molecular_graphics
;
ORTEP-3 (Farrugia, 1997), DIAMOND (Brandenburg, 2006) and
<i>MarvinSketch</i> (ChemAxon, 2009)
;
_computing_publication_material 'publCIF (Westrip, 2010)'
_computing_structure_refinement 'SHELXL97 (Sheldrick, 2008)'
_computing_structure_solution 'SIR92 (Altomare <i>et al.</i>, 1999)'
_diffrn_ambient_temperature 100(2)
_diffrn_detector_area_resol_mean 10.4041
_diffrn_measured_fraction_theta_full 0.989
_diffrn_measured_fraction_theta_max 0.989
_diffrn_measurement_device_type 'Agilent SuperNova Dual Cu at zero diffractometer  with an Atlas detector'
_diffrn_measurement_method \w
_diffrn_radiation_monochromator graphite
_diffrn_radiation_source 'fine-focus sealed tube'
_diffrn_radiation_type CuK\a
_diffrn_radiation_wavelength 1.54184
_diffrn_reflns_av_R_equivalents 0.0193
_diffrn_reflns_av_sigmaI/netI 0.0275
_diffrn_reflns_limit_h_max 5
_diffrn_reflns_limit_h_min -5
_diffrn_reflns_limit_k_max 20
_diffrn_reflns_limit_k_min -20
_diffrn_reflns_limit_l_max 8
_diffrn_reflns_limit_l_min -13
_diffrn_reflns_number 5784
_diffrn_reflns_theta_full 74.15
_diffrn_reflns_theta_max 74.15
_diffrn_reflns_theta_min 4.11
_exptl_absorpt_coefficient_mu 0.856
_exptl_absorpt_correction_T_max 0.9585
_exptl_absorpt_correction_T_min 0.8475
_exptl_absorpt_correction_type multi-scan
_exptl_absorpt_process_details '(CrysAlis PRO; Agilent, 2010)'
_exptl_crystal_colour colourless
_exptl_crystal_density_diffrn 1.384
_exptl_crystal_density_method 'not measured'
_exptl_crystal_description prism
_exptl_crystal_F_000 376
_exptl_crystal_size_max 0.20
_exptl_crystal_size_mid 0.10
_exptl_crystal_size_min 0.05
_refine_diff_density_max 0.140
_refine_diff_density_min -0.193
_refine_ls_abs_structure_details 'Flack (1983), 1591 Friedel pairs'
_refine_ls_abs_structure_Flack -0.09(15)
_refine_ls_extinction_method none
_refine_ls_goodness_of_fit_ref 1.042
_refine_ls_hydrogen_treatment constr
_refine_ls_matrix_type full
_refine_ls_number_parameters 237
_refine_ls_number_reflns 3369
_refine_ls_number_restraints 1
_refine_ls_restrained_S_all 1.042
_refine_ls_R_factor_all 0.0335
_refine_ls_R_factor_gt 0.0329
_refine_ls_shift/su_max 0.000
_refine_ls_shift/su_mean 0.000
_refine_ls_structure_factor_coef Fsqd
_refine_ls_weighting_details 'calc w=1/[\s^2^(Fo^2^)+(0.0525P)^2^+0.1259P] where P=(Fo^2^+2Fc^2^)/3'
_refine_ls_weighting_scheme calc
_refine_ls_wR_factor_gt 0.0830
_refine_ls_wR_factor_ref 0.0838
_reflns_number_gt 3304
_reflns_number_total 3369
_reflns_threshold_expression I>2\s(I)
_cod_data_source_file hg5093.cif
_cod_data_source_block I
_cod_original_sg_symbol_H-M 'P 21'
_cod_database_code 2231915
_cod_database_fobs_code 2231915

loop_
_symmetry_equiv_pos_as_xyz
'x, y, z'
'-x, y+1/2, -z'

loop_
_atom_site_type_symbol
_atom_site_label
_atom_site_fract_x
_atom_site_fract_y
_atom_site_fract_z
_atom_site_U_iso_or_equiv
_atom_site_adp_type
_atom_site_calc_flag
_atom_site_refinement_flags
_atom_site_occupancy
_atom_site_symmetry_multiplicity
O O1 -0.1199(2) 0.49978(6) 0.39298(9) 0.0183(2) Uani d . 1 1
O O2 0.1131(3) 0.41952(8) 0.69075(13) 0.0374(3) Uani d . 1 1
O O3 0.0424(2) 0.54932(7) 0.63709(10) 0.0230(2) Uani d . 1 1
O O4 0.0156(3) 0.75452(8) 0.58495(11) 0.0298(3) Uani d . 1 1
O O5 0.1489(2) 0.70479(7) 0.40355(11) 0.0226(2) Uani d . 1 1
N N1 0.2553(3) 0.37406(8) 0.10112(11) 0.0163(2) Uani d . 1 1
N N2 0.2724(3) 0.44506(8) 0.03950(12) 0.0205(3) Uani d . 1 1
N N3 0.1016(3) 0.49499(8) 0.09098(12) 0.0202(3) Uani d . 1 1
C C1 0.4329(3) 0.30870(9) 0.07023(15) 0.0174(3) Uani d . 1 1
C C2 0.5395(4) 0.30667(10) -0.04686(15) 0.0231(3) Uani d . 1 1
H H2 0.4855 0.3461 -0.1074 0.028 Uiso calc R 1 1
C C3 0.7260(4) 0.24640(11) -0.07433(16) 0.0274(3) Uani d . 1 1
H H3 0.8035 0.2451 -0.1536 0.033 Uiso calc R 1 1
C C4 0.7999(4) 0.18788(10) 0.01356(17) 0.0265(3) Uani d . 1 1
H H4 0.9275 0.1466 -0.0056 0.032 Uiso calc R 1 1
C C5 0.6871(4) 0.18983(10) 0.12911(17) 0.0278(4) Uani d . 1 1
H H5 0.7362 0.1494 0.1888 0.033 Uiso calc R 1 1
C C6 0.5023(3) 0.25052(10) 0.15854(15) 0.0232(3) Uani d . 1 1
H H6 0.4251 0.2520 0.2379 0.028 Uiso calc R 1 1
C C7 0.0740(3) 0.37932(9) 0.19199(13) 0.0177(3) Uani d . 1 1
H H7 0.0251 0.3385 0.2485 0.021 Uiso calc R 1 1
C C8 -0.0244(3) 0.45681(9) 0.18467(13) 0.0160(3) Uani d . 1 1
C C9 -0.2265(3) 0.49831(9) 0.26498(13) 0.0176(3) Uani d . 1 1
H H9 -0.4020 0.4658 0.2614 0.021 Uiso calc R 1 1
C C10 -0.3016(3) 0.58149(9) 0.21885(15) 0.0192(3) Uani d . 1 1
H H10 -0.4012 0.5874 0.1406 0.023 Uiso calc R 1 1
C C11 -0.2323(3) 0.64660(9) 0.28465(14) 0.0200(3) Uani d . 1 1
H H11 -0.2926 0.6977 0.2543 0.024 Uiso calc R 1 1
C C12 -0.0613(3) 0.64194(9) 0.40561(14) 0.0193(3) Uani d . 1 1
H H12 -0.1821 0.6498 0.4774 0.023 Uiso calc R 1 1
C C13 0.0863(3) 0.56087(9) 0.41504(14) 0.0181(3) Uani d . 1 1
H H13 0.2238 0.5577 0.3488 0.022 Uiso calc R 1 1
C C14 0.2357(3) 0.54349(10) 0.53946(14) 0.0225(3) Uani d . 1 1
H H14A 0.3170 0.4888 0.5388 0.027 Uiso calc R 1 1
H H14B 0.3896 0.5825 0.5550 0.027 Uiso calc R 1 1
C C15 -0.0055(3) 0.48239(10) 0.70412(15) 0.0247(3) Uani d . 1 1
C C16 -0.2217(4) 0.49774(14) 0.79520(16) 0.0342(4) Uani d . 1 1
H H16A -0.1650 0.4725 0.8749 0.051 Uiso calc R 1 1
H H16B -0.4003 0.4750 0.7636 0.051 Uiso calc R 1 1
H H16C -0.2422 0.5558 0.8070 0.051 Uiso calc R 1 1
C C17 0.1610(3) 0.75859(9) 0.49755(14) 0.0201(3) Uani d . 1 1
C C18 0.3763(4) 0.82174(10) 0.47939(18) 0.0270(4) Uani d . 1 1
H H18A 0.3102 0.8734 0.5100 0.041 Uiso calc R 1 1
H H18B 0.4096 0.8263 0.3907 0.041 Uiso calc R 1 1
H H18C 0.5505 0.8069 0.5256 0.041 Uiso calc R 1 1

loop_
_atom_site_aniso_label
_atom_site_aniso_U_11
_atom_site_aniso_U_22
_atom_site_aniso_U_33
_atom_site_aniso_U_12
_atom_site_aniso_U_13
_atom_site_aniso_U_23
O1 0.0217(5) 0.0174(5) 0.0160(5) -0.0037(4) 0.0037(4) -0.0012(4)
O2 0.0421(8) 0.0277(7) 0.0423(8) -0.0015(6) 0.0020(6) 0.0073(6)
O3 0.0284(6) 0.0250(6) 0.0162(5) -0.0015(5) 0.0055(4) -0.0001(4)
O4 0.0357(7) 0.0314(7) 0.0232(6) -0.0047(5) 0.0090(5) -0.0096(5)
O5 0.0253(6) 0.0199(5) 0.0236(6) -0.0061(4) 0.0104(5) -0.0069(4)
N1 0.0186(6) 0.0138(6) 0.0165(6) -0.0001(5) 0.0014(5) 0.0012(5)
N2 0.0269(7) 0.0157(6) 0.0193(6) 0.0015(5) 0.0053(5) 0.0025(5)
N3 0.0234(6) 0.0184(6) 0.0194(6) 0.0005(5) 0.0055(5) 0.0002(5)
C1 0.0170(7) 0.0150(6) 0.0203(7) -0.0005(6) 0.0013(5) -0.0042(6)
C2 0.0259(8) 0.0236(7) 0.0201(8) 0.0013(6) 0.0037(6) -0.0024(6)
C3 0.0283(8) 0.0291(9) 0.0253(8) 0.0004(7) 0.0064(6) -0.0080(7)
C4 0.0239(8) 0.0201(8) 0.0355(9) 0.0033(6) 0.0016(7) -0.0088(7)
C5 0.0312(9) 0.0201(8) 0.0319(9) 0.0042(7) -0.0014(7) 0.0011(7)
C6 0.0266(8) 0.0203(7) 0.0228(7) 0.0027(7) 0.0027(6) 0.0007(6)
C7 0.0182(7) 0.0176(7) 0.0174(7) -0.0019(6) 0.0029(5) 0.0005(6)
C8 0.0162(7) 0.0162(7) 0.0156(7) -0.0027(5) 0.0010(5) -0.0019(5)
C9 0.0172(7) 0.0180(7) 0.0177(7) -0.0022(6) 0.0025(5) -0.0017(6)
C10 0.0161(7) 0.0209(8) 0.0210(7) 0.0008(5) 0.0033(5) 0.0009(6)
C11 0.0189(7) 0.0186(7) 0.0233(8) 0.0015(6) 0.0074(6) 0.0012(6)
C12 0.0195(7) 0.0173(7) 0.0219(8) -0.0037(6) 0.0078(6) -0.0030(6)
C13 0.0180(7) 0.0190(7) 0.0178(7) -0.0037(6) 0.0057(5) -0.0021(5)
C14 0.0210(7) 0.0280(8) 0.0188(7) -0.0011(6) 0.0045(6) -0.0012(6)
C15 0.0238(8) 0.0304(9) 0.0195(7) -0.0080(7) -0.0032(6) 0.0028(6)
C16 0.0289(9) 0.0513(12) 0.0226(8) -0.0084(9) 0.0036(7) 0.0073(8)
C17 0.0205(7) 0.0174(7) 0.0221(7) 0.0028(6) -0.0005(6) -0.0031(6)
C18 0.0266(8) 0.0196(8) 0.0349(9) -0.0029(6) 0.0016(7) -0.0030(6)

loop_
_atom_type_symbol
_atom_type_description
_atom_type_scat_dispersion_real
_atom_type_scat_dispersion_imag
_atom_type_scat_source
C C 0.0181 0.0091 'International Tables Vol C Tables 4.2.6.8 and 6.1.1.4'
H H 0.0000 0.0000 'International Tables Vol C Tables 4.2.6.8 and 6.1.1.4'
N N 0.0311 0.0180 'International Tables Vol C Tables 4.2.6.8 and 6.1.1.4'
O O 0.0492 0.0322 'International Tables Vol C Tables 4.2.6.8 and 6.1.1.4'

loop_
_geom_angle_atom_site_label_1
_geom_angle_atom_site_label_2
_geom_angle_atom_site_label_3
_geom_angle
C13 O1 C9 112.08(11)
C15 O3 C14 117.93(13)
C17 O5 C12 117.77(12)
C7 N1 N2 110.90(12)
C7 N1 C1 129.40(13)
N2 N1 C1 119.55(12)
N3 N2 N1 106.72(12)
N2 N3 C8 109.38(13)
C6 C1 C2 121.36(14)
C6 C1 N1 119.64(14)
C2 C1 N1 118.96(14)
C3 C2 C1 119.13(15)
C3 C2 H2 120.4
C1 C2 H2 120.4
C2 C3 C4 120.28(15)
C2 C3 H3 119.9
C4 C3 H3 119.9
C5 C4 C3 119.84(15)
C5 C4 H4 120.1
C3 C4 H4 120.1
C4 C5 C6 120.51(16)
C4 C5 H5 119.7
C6 C5 H5 119.7
C1 C6 C5 118.85(15)
C1 C6 H6 120.6
C5 C6 H6 120.6
N1 C7 C8 104.66(13)
N1 C7 H7 127.7
C8 C7 H7 127.7
N3 C8 C7 108.34(13)
N3 C8 C9 122.66(13)
C7 C8 C9 128.96(14)
O1 C9 C8 110.58(12)
O1 C9 C10 111.38(12)
C8 C9 C10 112.47(12)
O1 C9 H9 107.4
C8 C9 H9 107.4
C10 C9 H9 107.4
C11 C10 C9 121.71(14)
C11 C10 H10 119.1
C9 C10 H10 119.1
C10 C11 C12 121.97(14)
C10 C11 H11 119.0
C12 C11 H11 119.0
O5 C12 C11 107.19(12)
O5 C12 C13 108.46(12)
C11 C12 C13 109.44(12)
O5 C12 H12 110.6
C11 C12 H12 110.6
C13 C12 H12 110.6
O1 C13 C14 107.51(12)
O1 C13 C12 107.63(12)
C14 C13 C12 115.09(13)
O1 C13 H13 108.8
C14 C13 H13 108.8
C12 C13 H13 108.8
O3 C14 C13 109.89(12)
O3 C14 H14A 109.7
C13 C14 H14A 109.7
O3 C14 H14B 109.7
C13 C14 H14B 109.7
H14A C14 H14B 108.2
O2 C15 O3 123.73(16)
O2 C15 C16 125.44(17)
O3 C15 C16 110.83(16)
C15 C16 H16A 109.5
C15 C16 H16B 109.5
H16A C16 H16B 109.5
C15 C16 H16C 109.5
H16A C16 H16C 109.5
H16B C16 H16C 109.5
O4 C17 O5 123.09(14)
O4 C17 C18 125.26(14)
O5 C17 C18 111.64(14)
C17 C18 H18A 109.5
C17 C18 H18B 109.5
H18A C18 H18B 109.5
C17 C18 H18C 109.5
H18A C18 H18C 109.5
H18B C18 H18C 109.5

loop_
_geom_bond_atom_site_label_1
_geom_bond_atom_site_label_2
_geom_bond_distance
O1 C13 1.4289(17)
O1 C9 1.4425(17)
O2 C15 1.203(2)
O3 C15 1.353(2)
O3 C14 1.4435(18)
O4 C17 1.204(2)
O5 C17 1.3494(19)
O5 C12 1.4537(18)
N1 C7 1.3482(19)
N1 N2 1.3591(18)
N1 C1 1.4320(19)
N2 N3 1.3113(19)
N3 C8 1.3617(19)
C1 C6 1.384(2)
C1 C2 1.387(2)
C2 C3 1.387(2)
C2 H2 0.9500
C3 C4 1.389(3)
C3 H3 0.9500
C4 C5 1.384(3)
C4 H4 0.9500
C5 C6 1.392(2)
C5 H5 0.9500
C6 H6 0.9500
C7 C8 1.373(2)
C7 H7 0.9500
C8 C9 1.503(2)
C9 C10 1.507(2)
C9 H9 1.0000
C10 C11 1.326(2)
C10 H10 0.9500
C11 C12 1.501(2)
C11 H11 0.9500
C12 C13 1.524(2)
C12 H12 1.0000
C13 C14 1.511(2)
C13 H13 1.0000
C14 H14A 0.9900
C14 H14B 0.9900
C15 C16 1.489(2)
C16 H16A 0.9800
C16 H16B 0.9800
C16 H16C 0.9800
C17 C18 1.494(2)
C18 H18A 0.9800
C18 H18B 0.9800
C18 H18C 0.9800

loop_
_geom_hbond_atom_site_label_D
_geom_hbond_atom_site_label_H
_geom_hbond_atom_site_label_A
_geom_hbond_site_symmetry_A
_geom_hbond_distance_DH
_geom_hbond_distance_HA
_geom_hbond_distance_DA
_geom_hbond_angle_DHA
C7 H7 O4 2_546 0.95 2.29 3.2207(19) 167
C9 H9 Cg1 1_455 1.00 2.68 3.5362(16) 144
C16 H16a N3 1_556 0.98 2.62 3.463(2) 145
C16 H16b O2 1_455 0.98 2.59 3.570(2) 177
C18 H18a O1 2_556 0.98 2.54 3.516(2) 174
C18 H18c O4 1_655 0.98 2.45 3.400(2) 164

loop_
_geom_torsion_atom_site_label_1
_geom_torsion_atom_site_label_2
_geom_torsion_atom_site_label_3
_geom_torsion_atom_site_label_4
_geom_torsion
C7 N1 N2 N3 -0.21(17)
C1 N1 N2 N3 -176.19(13)
N1 N2 N3 C8 -0.02(16)
C7 N1 C1 C6 -21.1(2)
N2 N1 C1 C6 154.08(15)
C7 N1 C1 C2 161.09(15)
N2 N1 C1 C2 -23.8(2)
C6 C1 C2 C3 -2.0(2)
N1 C1 C2 C3 175.82(14)
C1 C2 C3 C4 1.4(2)
C2 C3 C4 C5 -0.1(3)
C3 C4 C5 C6 -0.7(3)
C2 C1 C6 C5 1.2(2)
N1 C1 C6 C5 -176.58(15)
C4 C5 C6 C1 0.2(3)
N2 N1 C7 C8 0.34(16)
C1 N1 C7 C8 175.81(14)
N2 N3 C8 C7 0.23(17)
N2 N3 C8 C9 178.14(13)
N1 C7 C8 N3 -0.34(16)
N1 C7 C8 C9 -178.08(14)
C13 O1 C9 C8 78.46(14)
C13 O1 C9 C10 -47.37(15)
N3 C8 C9 O1 -117.28(15)
C7 C8 C9 O1 60.2(2)
N3 C8 C9 C10 7.9(2)
C7 C8 C9 C10 -174.61(14)
O1 C9 C10 C11 9.9(2)
C8 C9 C10 C11 -114.87(16)
C9 C10 C11 C12 3.5(2)
C17 O5 C12 C11 124.32(14)
C17 O5 C12 C13 -117.60(14)
C10 C11 C12 O5 135.30(15)
C10 C11 C12 C13 17.9(2)
C9 O1 C13 C14 -165.40(12)
C9 O1 C13 C12 70.07(14)
O5 C12 C13 O1 -169.07(11)
C11 C12 C13 O1 -52.44(15)
O5 C12 C13 C14 71.10(15)
C11 C12 C13 C14 -172.27(13)
C15 O3 C14 C13 117.54(15)
O1 C13 C14 O3 -63.44(16)
C12 C13 C14 O3 56.45(17)
C14 O3 C15 O2 3.6(2)
C14 O3 C15 C16 -176.58(13)
C12 O5 C17 O4 3.6(2)
C12 O5 C17 C18 -177.05(14)

loop_
_cod_related_entry_id
_cod_related_entry_database
_cod_related_entry_code
1 ChemSpider 30657035
